data_1534622
loop_
_publ_author_name
'Gobbato, K.I.'
'Oberhammer, H.'
'Klapdor, M.F.'
'Poll, W.'
'Willner, H.'
'Mootz, D.'

_publ_section_title
;
 Bis(trifluormethyl)trioxid: a first structure of a straightchain trioxide
;
_journal_name_full 'Angewandte Chemie (Edition international)'
_journal_page_first 2244
_journal_page_last 2245
_journal_volume 34
_journal_year 1995
_chemical_formula_sum 'C2 F6 O3'
_chemical_name_systematic '(C F3)2 O3'
_space_group_IT_number 2
_symmetry_space_group_name_Hall '-P 1'
_symmetry_space_group_name_H-M 'P -1'
_cell_angle_alpha 78.91
_cell_angle_beta 86.12
_cell_angle_gamma 83.49
_cell_formula_units_Z 2
_cell_length_a 4.81
_cell_length_b 7.477
_cell_length_c 7.993
_cell_volume 279.966
_citation_journal_id_ASTM ACIEAY
_cod_data_source_file Gobbato_ACIEAY_1995_1780.cif
_cod_data_source_block C2F6O3
_cod_original_cell_volume 279.9661
_cod_database_code 1534622

loop_
_symmetry_equiv_pos_as_xyz
x,y,z
-x,-y,-z

loop_
_atom_site_label
_atom_site_type_symbol
_atom_site_fract_x
_atom_site_fract_y
_atom_site_fract_z
_atom_site_occupancy
_atom_site_U_iso_or_equiv
C2 C+4 0.5441 0.2671 0.3546 1 0.0
O3 O 0.5378 0.4197 0.22412 1 0.0
C1 C+4 0.138 0.7644 0.159 1 0.0
F4 F-1 0.8094 0.2291 0.3901 1 0.0
F2 F-1 0.0066 0.7738 0.01743 1 0.0
F1 F-1 0.0121 0.88481 0.2466 1 0.0
F5 F-1 0.4537 0.12605 0.3068 1 0.0
O1 O 0.1252 0.59632 0.2679 1 0.0
F3 F-1 0.3967 0.80054 0.11646 1 0.0
F6 F-1 0.3949 0.301 0.49129 1 0.0
O2 O 0.2529 0.4595 0.17452 1 0.0
